data_7237749
loop_
_publ_author_name
'He, Keqiang'
'Zhou, Shujun'
'Li, Weili'
'Tian, Hongkun'
'Tang, Qingxin'
'Zhang, Jidong'
'Yan, Donghang'
'Geng, Yanhou'
'Wang, Fosong'

_publ_section_title
;
 Five-ring-fused asymmetric thienoacenes for high mobility organic
 thin-film transistors: the influence of the position of the S atom in the
 terminal thiophene ring
;
_journal_issue 12
_journal_name_full 'Journal of Materials Chemistry C'
_journal_page_first 3656
_journal_paper_doi 10.1039/C9TC00552H
_journal_volume 7
_journal_year 2019
_chemical_formula_moiety 'C22 H20 S3'
_chemical_formula_sum 'C22 H20 S3'
_chemical_formula_weight 380.56
_chemical_melting_point 468
_chemical_name_systematic 2-hexylthieno[4,5-b][1]benzothieno[3,2-b][1]benzothiophene
_space_group_crystal_system triclinic
_space_group_IT_number 2
_space_group_name_Hall '-P 1'
_space_group_name_H-M_alt 'P -1'
_atom_sites_solution_hydrogens geom
_audit_creation_method SHELXL-2014/7
_audit_update_record
;
2019-01-03 deposited with the CCDC.	2019-02-26 downloaded from the CCDC.
;
_cell_angle_alpha 91.556(4)
_cell_angle_beta 92.432(3)
_cell_angle_gamma 106.043(3)
_cell_formula_units_Z 8
_cell_length_a 9.7443(6)
_cell_length_b 9.8799(6)
_cell_length_c 40.142(3)
_cell_measurement_reflns_used 9969
_cell_measurement_temperature 170(2)
_cell_measurement_theta_max 55.16
_cell_measurement_theta_min 4.055
_cell_volume 3707.7(4)
_computing_cell_refinement 'SAINT v8.37A (Bruker, 2015)'
_computing_data_reduction 'SAINT v8.37A (Bruker, 2015)'
_computing_molecular_graphics SHELXTL
_computing_publication_material SHELXTL
_computing_structure_refinement 'SHELXL-2014/7 (Sheldrick, 2014)'
_computing_structure_solution 'SHELXTL (Sheldrick, 2008)'
_diffrn_ambient_temperature 170(2)
_diffrn_measured_fraction_theta_full 0.969
_diffrn_measured_fraction_theta_max 0.955
_diffrn_measurement_device_type 'Bruker APEX-II CCD'
_diffrn_measurement_method '\f and \w scans'
_diffrn_radiation_type GaK\a
_diffrn_radiation_wavelength 1.34139
_diffrn_reflns_av_R_equivalents 0.0721
_diffrn_reflns_av_unetI/netI 0.0885
_diffrn_reflns_Laue_measured_fraction_full 0.969
_diffrn_reflns_Laue_measured_fraction_max 0.955
_diffrn_reflns_limit_h_max 11
_diffrn_reflns_limit_h_min -11
_diffrn_reflns_limit_k_max 12
_diffrn_reflns_limit_k_min -12
_diffrn_reflns_limit_l_max 49
_diffrn_reflns_limit_l_min -38
_diffrn_reflns_number 35703
_diffrn_reflns_point_group_measured_fraction_full 0.969
_diffrn_reflns_point_group_measured_fraction_max 0.955
_diffrn_reflns_theta_full 53.594
_diffrn_reflns_theta_max 55.323
_diffrn_reflns_theta_min 3.839
_exptl_absorpt_coefficient_mu 2.375
_exptl_absorpt_correction_T_max 0.7508
_exptl_absorpt_correction_T_min 0.2611
_exptl_absorpt_correction_type multi-scan
_exptl_crystal_colour colourless
_exptl_crystal_density_diffrn 1.364
_exptl_crystal_description plate
_exptl_crystal_F_000 1600
_exptl_crystal_recrystallization_method 'Re-crystallisation from solvent: toluene/p-xylene'
_exptl_crystal_size_max 0.200
_exptl_crystal_size_mid 0.110
_exptl_crystal_size_min 0.030
_refine_diff_density_max 1.217
_refine_diff_density_min -0.856
_refine_diff_density_rms 0.144
_refine_ls_extinction_method none
_refine_ls_goodness_of_fit_ref 1.052
_refine_ls_hydrogen_treatment constr
_refine_ls_matrix_type full
_refine_ls_number_parameters 905
_refine_ls_number_reflns 13651
_refine_ls_number_restraints 21
_refine_ls_restrained_S_all 1.055
_refine_ls_R_factor_all 0.1479
_refine_ls_R_factor_gt 0.1200
_refine_ls_shift/su_max 0.001
_refine_ls_shift/su_mean 0.000
_refine_ls_structure_factor_coef Fsqd
_refine_ls_weighting_details 'w=1/[\s^2^(Fo^2^)+(0.1936P)^2^+22.7098P] where P=(Fo^2^+2Fc^2^)/3'
_refine_ls_weighting_scheme calc
_refine_ls_wR_factor_gt 0.3622
_refine_ls_wR_factor_ref 0.3867
_reflns_Friedel_coverage 0.000
_reflns_number_gt 9025
_reflns_number_total 13651
_reflns_threshold_expression 'I > 2\s(I)'
_cod_data_source_file c9tc00552h2.cif
_cod_data_source_block mjl18589_0m
_cod_original_cell_volume 3707.6(4)
_cod_database_code 7237749
_shelx_shelxl_version_number 2014/7
_shelx_space_group_comment
;
The symmetry employed for this shelxl refinement is uniquely defined
by the following loop, which should always be used as a source of
symmetry information in preference to the above space-group names.
They are only intended as comments.
;
_shelx_estimated_absorpt_t_min 0.648
_shelx_estimated_absorpt_t_max 0.932

loop_
_space_group_symop_operation_xyz
'x, y, z'
'-x, -y, -z'

loop_
_atom_site_label
_atom_site_type_symbol
_atom_site_fract_x
_atom_site_fract_y
_atom_site_fract_z
_atom_site_U_iso_or_equiv
_atom_site_adp_type
_atom_site_occupancy
_atom_site_site_symmetry_order
_atom_site_calc_flag
_atom_site_refinement_flags_posn
_atom_site_refinement_flags_adp
S1 S 0.42193(17) 0.95522(16) 0.87739(4) 0.0295(4) Uani 1 1 d . .
S2 S 0.81560(17) 1.11585(16) 0.83449(4) 0.0292(4) Uani 1 1 d . .
S3 S 0.6132(2) 0.9467(2) 0.70305(4) 0.0406(5) Uani 1 1 d . .
S4 S 0.92146(17) 0.45350(16) 0.87632(4) 0.0288(4) Uani 1 1 d . .
S5 S 1.31708(16) 0.62091(16) 0.83498(4) 0.0289(4) Uani 1 1 d . .
S6 S 1.1297(2) 0.45256(19) 0.70300(4) 0.0392(4) Uani 1 1 d . .
S7 S 1.03245(17) 0.84042(15) 0.87605(4) 0.0295(4) Uani 1 1 d . .
S8 S 1.20349(17) 1.22850(15) 0.83285(4) 0.0289(4) Uani 1 1 d . .
S9 S 1.0714(2) 1.03118(18) 0.70048(4) 0.0393(5) Uani 1 1 d . .
S10 S 0.53386(17) 0.34434(15) 0.87855(4) 0.0297(4) Uani 1 1 d . .
S11 S 0.70195(17) 0.72572(15) 0.83225(4) 0.0288(4) Uani 1 1 d . .
S12 S 0.5712(2) 0.50034(18) 0.70142(4) 0.0391(4) Uani 1 1 d . .
C1 C 0.5482(7) 1.0252(6) 0.91000(17) 0.0297(14) Uani 1 1 d . .
C2 C 0.5216(8) 1.0273(7) 0.94389(17) 0.0358(15) Uani 1 1 d . .
H2 H 0.4276 0.9901 0.9512 0.043 Uiso 1 1 calc R U
C3 C 0.6341(9) 1.0842(8) 0.96654(18) 0.0413(17) Uani 1 1 d . .
H3 H 0.6174 1.0856 0.9897 0.050 Uiso 1 1 calc R U
C4 C 0.7718(8) 1.1398(7) 0.95609(18) 0.0390(16) Uani 1 1 d . .
H4 H 0.8478 1.1788 0.9722 0.047 Uiso 1 1 calc R U
C5 C 0.7999(8) 1.1391(7) 0.92253(17) 0.0338(15) Uani 1 1 d . .
H5 H 0.8945 1.1768 0.9156 0.041 Uiso 1 1 calc R U
C6 C 0.6866(7) 1.0819(6) 0.89875(16) 0.0274(13) Uani 1 1 d . .
C7 C 0.6842(7) 1.0683(6) 0.86310(16) 0.0289(14) Uani 1 1 d . .
C8 C 0.5517(7) 1.0033(6) 0.84845(17) 0.0284(14) Uani 1 1 d . .
C9 C 0.5504(6) 0.9880(6) 0.81298(16) 0.0255(13) Uani 1 1 d . .
C10 C 0.6898(7) 1.0427(6) 0.80187(17) 0.0287(14) Uani 1 1 d . .
C11 C 0.7216(7) 1.0366(7) 0.76848(16) 0.0299(14) Uani 1 1 d . .
H11 H 0.8158 1.0738 0.7613 0.036 Uiso 1 1 calc R U
C12 C 0.6060(7) 0.9722(7) 0.74609(17) 0.0311(14) Uani 1 1 d . .
C13 C 0.4649(7) 0.9167(7) 0.75621(17) 0.0321(14) Uani 1 1 d . .
C14 C 0.4365(7) 0.9258(7) 0.78964(16) 0.0300(14) Uani 1 1 d . .
H14 H 0.3419 0.8906 0.7967 0.036 Uiso 1 1 calc R U
C15 C 0.3670(8) 0.8578(7) 0.72806(18) 0.0381(16) Uani 1 1 d . .
H15 H 0.2675 0.8171 0.7302 0.046 Uiso 1 1 calc R U
C16 C 0.4282(9) 0.8654(8) 0.69869(18) 0.0416(17) Uani 1 1 d . .
C17 C 0.3550(9) 0.8176(9) 0.66515(19) 0.0496(19) Uani 1 1 d . .
H17A H 0.3441 0.9013 0.6535 0.060 Uiso 1 1 calc R U
H17B H 0.2579 0.7562 0.6685 0.060 Uiso 1 1 calc R U
C18 C 0.4294(11) 0.7392(12) 0.6429(2) 0.069(3) Uani 1 1 d . .
H18A H 0.5213 0.8049 0.6373 0.083 Uiso 1 1 calc R U
H18B H 0.4520 0.6633 0.6558 0.083 Uiso 1 1 calc R U
C19 C 0.3505(19) 0.6746(19) 0.6112(3) 0.139(5) Uani 1 1 d D U
H19A H 0.4193 0.6431 0.5977 0.167 Uiso 1 1 calc R U
H19B H 0.2772 0.5885 0.6171 0.167 Uiso 1 1 calc R U
C20 C 0.279(2) 0.7512(19) 0.5893(3) 0.152(5) Uani 1 1 d D U
H20A H 0.3498 0.8338 0.5809 0.182 Uiso 1 1 calc R U
H20B H 0.2089 0.7856 0.6018 0.182 Uiso 1 1 calc R U
C21 C 0.202(2) 0.653(2) 0.5601(4) 0.166(5) Uani 1 1 d D U
H21A H 0.2758 0.6280 0.5469 0.199 Uiso 1 1 calc R U
H21B H 0.1440 0.5650 0.5693 0.199 Uiso 1 1 calc R U
C22 C 0.113(3) 0.703(3) 0.5382(5) 0.202(8) Uani 1 1 d D U
H22A H 0.0615 0.6260 0.5225 0.303 Uiso 1 1 calc R U
H22B H 0.1715 0.7802 0.5258 0.303 Uiso 1 1 calc R U
H22C H 0.0449 0.7362 0.5510 0.303 Uiso 1 1 calc R U
C23 C 1.0457(7) 0.5218(6) 0.90932(16) 0.0293(14) Uani 1 1 d . .
C24 C 1.0176(8) 0.5211(7) 0.94322(17) 0.0357(15) Uani 1 1 d . .
H24 H 0.9231 0.4835 0.9502 0.043 Uiso 1 1 calc R U
C25 C 1.1296(8) 0.5759(8) 0.96638(18) 0.0402(17) Uani 1 1 d . .
H25 H 1.1124 0.5747 0.9895 0.048 Uiso 1 1 calc R U
C26 C 1.2674(8) 0.6328(7) 0.95600(18) 0.0384(16) Uani 1 1 d . .
H26 H 1.3429 0.6706 0.9723 0.046 Uiso 1 1 calc R U
C27 C 1.2978(8) 0.6360(7) 0.92275(17) 0.0323(14) Uani 1 1 d . .
H27 H 1.3928 0.6750 0.9162 0.039 Uiso 1 1 calc R U
C28 C 1.1858(7) 0.5806(6) 0.89860(16) 0.0281(13) Uani 1 1 d . .
C29 C 1.1845(7) 0.5697(6) 0.86295(16) 0.0274(13) Uani 1 1 d . .
C30 C 1.0521(7) 0.5046(6) 0.84801(17) 0.0289(14) Uani 1 1 d . .
C31 C 1.0521(6) 0.4923(6) 0.81238(16) 0.0249(13) Uani 1 1 d . .
C32 C 1.1932(6) 0.5508(6) 0.80169(16) 0.0267(13) Uani 1 1 d . .
C33 C 1.2278(7) 0.5477(6) 0.76859(16) 0.0298(14) Uani 1 1 d . .
H33 H 1.3223 0.5878 0.7619 0.036 Uiso 1 1 calc R U
C34 C 1.1154(7) 0.4821(7) 0.74564(17) 0.0320(14) Uani 1 1 d . .
C35 C 0.9735(7) 0.4219(7) 0.75520(16) 0.0308(14) Uani 1 1 d . .
C36 C 0.9418(7) 0.4293(7) 0.78841(16) 0.0288(14) Uani 1 1 d . .
H36 H 0.8465 0.3923 0.7949 0.035 Uiso 1 1 calc R U
C37 C 0.8816(8) 0.3532(7) 0.72668(17) 0.0359(15) Uani 1 1 d . .
H37 H 0.7825 0.3082 0.7282 0.043 Uiso 1 1 calc R U
C38 C 0.9493(8) 0.3592(7) 0.69792(17) 0.0368(16) Uani 1 1 d . .
C39 C 0.8872(9) 0.2917(8) 0.66458(18) 0.0423(17) Uani 1 1 d . .
H39A H 0.7991 0.2160 0.6682 0.051 Uiso 1 1 calc R U
H39B H 0.9562 0.2470 0.6548 0.051 Uiso 1 1 calc R U
C40 C 0.8508(9) 0.3914(8) 0.63932(18) 0.0451(18) Uani 1 1 d . .
H40A H 0.7824 0.4373 0.6490 0.054 Uiso 1 1 calc R U
H40B H 0.9388 0.4661 0.6350 0.054 Uiso 1 1 calc R U
C41 C 0.7865(9) 0.3158(8) 0.60661(18) 0.0475(19) Uani 1 1 d . .
H41A H 0.8607 0.2832 0.5954 0.057 Uiso 1 1 calc R U
H41B H 0.7086 0.2314 0.6114 0.057 Uiso 1 1 calc R U
C42 C 0.7273(11) 0.4046(9) 0.5830(2) 0.060(2) Uani 1 1 d . .
H42A H 0.8050 0.4898 0.5786 0.072 Uiso 1 1 calc R U
H42B H 0.6523 0.4361 0.5942 0.072 Uiso 1 1 calc R U
C43 C 0.6639(13) 0.3315(11) 0.5497(2) 0.074(3) Uani 1 1 d . .
H43A H 0.7392 0.3017 0.5381 0.089 Uiso 1 1 calc R U
H43B H 0.5872 0.2454 0.5540 0.089 Uiso 1 1 calc R U
C44 C 0.6029(17) 0.4214(13) 0.5267(3) 0.103(5) Uani 1 1 d . .
H44A H 0.5583 0.3652 0.5066 0.155 Uiso 1 1 calc R U
H44B H 0.6798 0.5023 0.5204 0.155 Uiso 1 1 calc R U
H44C H 0.5310 0.4549 0.5382 0.155 Uiso 1 1 calc R U
C45 C 1.0922(6) 0.9661(6) 0.90868(17) 0.0282(13) Uani 1 1 d . .
C46 C 1.0857(7) 0.9418(7) 0.94250(17) 0.0311(14) Uani 1 1 d . .
H46 H 1.0479 0.8490 0.9500 0.037 Uiso 1 1 calc R U
C47 C 1.1347(8) 1.0539(8) 0.96521(18) 0.0383(16) Uani 1 1 d . .
H47 H 1.1289 1.0386 0.9884 0.046 Uiso 1 1 calc R U
C48 C 1.1934(8) 1.1911(8) 0.95420(19) 0.0384(16) Uani 1 1 d . .
H48 H 1.2270 1.2673 0.9701 0.046 Uiso 1 1 calc R U
C49 C 1.2027(7) 1.2162(7) 0.92056(17) 0.0331(15) Uani 1 1 d . .
H49 H 1.2423 1.3091 0.9134 0.040 Uiso 1 1 calc R U
C50 C 1.1535(6) 1.1040(6) 0.89709(16) 0.0269(13) Uani 1 1 d . .
C51 C 1.1494(7) 1.1001(6) 0.86172(16) 0.0280(13) Uani 1 1 d . .
C52 C 1.0862(7) 0.9670(6) 0.84689(17) 0.0289(14) Uani 1 1 d . .
C53 C 1.0782(7) 0.9649(6) 0.81119(16) 0.0285(13) Uani 1 1 d . .
C54 C 1.1403(7) 1.1045(6) 0.79999(17) 0.0297(14) Uani 1 1 d . .
C55 C 1.1443(7) 1.1345(6) 0.76644(16) 0.0293(14) Uani 1 1 d . .
H55 H 1.1858 1.2271 0.7593 0.035 Uiso 1 1 calc R U
C56 C 1.0850(8) 1.0229(7) 0.74390(17) 0.0337(15) Uani 1 1 d . .
C57 C 1.0221(7) 0.8818(7) 0.75367(17) 0.0323(14) Uani 1 1 d . .
C58 C 1.0217(7) 0.8552(7) 0.78762(17) 0.0324(14) Uani 1 1 d . .
H58 H 0.9828 0.7620 0.7947 0.039 Uiso 1 1 calc R U
C59 C 0.9647(8) 0.7880(7) 0.72528(18) 0.0359(15) Uani 1 1 d . .
H59 H 0.9190 0.6904 0.7271 0.043 Uiso 1 1 calc R U
C60 C 0.9822(8) 0.8529(7) 0.69551(18) 0.0364(15) Uani 1 1 d . .
C61 C 0.9322(9) 0.7871(8) 0.6612(2) 0.0477(19) Uani 1 1 d . .
H61A H 0.8539 0.6999 0.6635 0.057 Uiso 1 1 calc R U
H61B H 1.0121 0.7602 0.6510 0.057 Uiso 1 1 calc R U
C62 C 0.8793(9) 0.8839(8) 0.63787(19) 0.0444(17) Uani 1 1 d . .
H62A H 0.8074 0.9199 0.6492 0.053 Uiso 1 1 calc R U
H62B H 0.9607 0.9659 0.6335 0.053 Uiso 1 1 calc R U
C63 C 0.8136(9) 0.8125(9) 0.60486(19) 0.0495(19) Uani 1 1 d . .
H63A H 0.7339 0.7290 0.6093 0.059 Uiso 1 1 calc R U
H63B H 0.8864 0.7787 0.5933 0.059 Uiso 1 1 calc R U
C64 C 0.7566(10) 0.9077(9) 0.5815(2) 0.054(2) Uani 1 1 d . .
H64A H 0.6842 0.9418 0.5932 0.064 Uiso 1 1 calc R U
H64B H 0.8364 0.9910 0.5771 0.064 Uiso 1 1 calc R U
C65 C 0.6907(12) 0.8371(11) 0.5488(2) 0.071(3) Uani 1 1 d . .
H65A H 0.6115 0.7533 0.5533 0.085 Uiso 1 1 calc R U
H65B H 0.7634 0.8039 0.5371 0.085 Uiso 1 1 calc R U
C66 C 0.6331(15) 0.9313(12) 0.5260(3) 0.090(4) Uani 1 1 d . .
H66A H 0.5877 0.8770 0.5057 0.136 Uiso 1 1 calc R U
H66B H 0.7120 1.0109 0.5200 0.136 Uiso 1 1 calc R U
H66C H 0.5626 0.9666 0.5375 0.136 Uiso 1 1 calc R U
C67 C 0.5938(7) 0.4732(6) 0.91040(17) 0.0289(14) Uani 1 1 d . .
C68 C 0.5878(7) 0.4531(7) 0.94434(17) 0.0315(14) Uani 1 1 d . .
H68 H 0.5496 0.3617 0.9525 0.038 Uiso 1 1 calc R U
C69 C 0.6390(8) 0.5693(8) 0.96625(18) 0.0382(16) Uani 1 1 d . .
H69 H 0.6347 0.5571 0.9896 0.046 Uiso 1 1 calc R U
C70 C 0.6965(8) 0.7039(8) 0.95442(19) 0.0399(16) Uani 1 1 d . .
H70 H 0.7302 0.7819 0.9699 0.048 Uiso 1 1 calc R U
C71 C 0.7054(7) 0.7255(7) 0.92078(18) 0.0349(15) Uani 1 1 d . .
H71 H 0.7452 0.8175 0.9131 0.042 Uiso 1 1 calc R U
C72 C 0.6551(7) 0.6106(7) 0.89773(17) 0.0294(14) Uani 1 1 d . .
C73 C 0.6487(6) 0.6020(6) 0.86231(16) 0.0276(13) Uani 1 1 d . .
C74 C 0.5866(7) 0.4675(6) 0.84865(16) 0.0265(13) Uani 1 1 d . .
C75 C 0.5786(7) 0.4594(6) 0.81311(16) 0.0277(13) Uani 1 1 d . .
C76 C 0.6372(7) 0.5966(6) 0.80034(17) 0.0298(14) Uani 1 1 d . .
C77 C 0.6411(7) 0.6206(7) 0.76626(16) 0.0299(14) Uani 1 1 d . .
H77 H 0.6808 0.7117 0.7580 0.036 Uiso 1 1 calc R U
C78 C 0.5833(7) 0.5031(7) 0.74508(17) 0.0335(15) Uani 1 1 d . .
C79 C 0.5254(7) 0.3645(7) 0.75655(18) 0.0339(15) Uani 1 1 d . .
C80 C 0.5243(7) 0.3438(7) 0.79050(17) 0.0306(14) Uani 1 1 d . .
H80 H 0.4870 0.2519 0.7985 0.037 Uiso 1 1 calc R U
C81 C 0.4723(8) 0.2621(7) 0.72943(18) 0.0370(16) Uani 1 1 d . .
H81 H 0.4287 0.1651 0.7327 0.044 Uiso 1 1 calc R U
C82 C 0.4905(8) 0.3175(8) 0.69903(18) 0.0394(16) Uani 1 1 d . .
C83 C 0.4510(9) 0.2387(8) 0.66632(19) 0.0457(18) Uani 1 1 d . .
H83A H 0.4027 0.1392 0.6707 0.055 Uiso 1 1 calc R U
H83B H 0.5404 0.2403 0.6553 0.055 Uiso 1 1 calc R U
C84 C 0.3563(10) 0.2897(9) 0.6421(2) 0.052(2) Uani 1 1 d . .
H84A H 0.2710 0.2984 0.6536 0.063 Uiso 1 1 calc R U
H84B H 0.4086 0.3848 0.6352 0.063 Uiso 1 1 calc R U
C85 C 0.3080(10) 0.1956(10) 0.6116(2) 0.058(2) Uani 1 1 d . .
H85A H 0.2547 0.1011 0.6186 0.070 Uiso 1 1 calc R U
H85B H 0.3938 0.1853 0.6006 0.070 Uiso 1 1 calc R U
C86 C 0.2145(12) 0.2441(11) 0.5860(2) 0.072(3) Uani 1 1 d . .
H86A H 0.1301 0.2575 0.5971 0.087 Uiso 1 1 calc R U
H86B H 0.2689 0.3369 0.5783 0.087 Uiso 1 1 calc R U
C87 C 0.1628(13) 0.1451(14) 0.5559(3) 0.085(3) Uani 1 1 d . .
H87A H 0.1030 0.0539 0.5634 0.102 Uiso 1 1 calc R U
H87B H 0.2465 0.1272 0.5454 0.102 Uiso 1 1 calc R U
C88 C 0.0766(14) 0.2016(16) 0.5300(3) 0.104(4) Uani 1 1 d . .
H88A H 0.0561 0.1386 0.5101 0.156 Uiso 1 1 calc R U
H88B H 0.1316 0.2960 0.5241 0.156 Uiso 1 1 calc R U
H88C H -0.0135 0.2066 0.5392 0.156 Uiso 1 1 calc R U

loop_
_atom_site_aniso_label
_atom_site_aniso_U_11
_atom_site_aniso_U_22
_atom_site_aniso_U_33
_atom_site_aniso_U_23
_atom_site_aniso_U_13
_atom_site_aniso_U_12
S1 0.0215(8) 0.0285(8) 0.0368(9) 0.0041(6) 0.0034(6) 0.0036(6)
S2 0.0195(8) 0.0294(8) 0.0372(9) 0.0035(6) 0.0021(6) 0.0039(6)
S3 0.0404(11) 0.0436(10) 0.0353(9) 0.0037(7) 0.0026(8) 0.0074(8)
S4 0.0205(8) 0.0293(8) 0.0346(9) 0.0037(6) 0.0032(6) 0.0031(6)
S5 0.0196(8) 0.0289(8) 0.0364(9) 0.0027(6) 0.0019(6) 0.0037(6)
S6 0.0397(11) 0.0401(10) 0.0349(9) 0.0007(7) 0.0045(7) 0.0059(8)
S7 0.0264(9) 0.0211(7) 0.0384(9) 0.0058(6) 0.0003(6) 0.0021(6)
S8 0.0264(9) 0.0216(7) 0.0361(9) 0.0043(6) 0.0001(6) 0.0023(6)
S9 0.0467(11) 0.0315(9) 0.0366(9) 0.0032(7) 0.0004(8) 0.0061(7)
S10 0.0272(9) 0.0207(7) 0.0388(9) 0.0068(6) 0.0006(7) 0.0024(6)
S11 0.0260(8) 0.0208(7) 0.0374(9) 0.0051(6) 0.0007(6) 0.0028(6)
S12 0.0452(11) 0.0332(9) 0.0371(9) 0.0039(7) 0.0017(8) 0.0078(7)
C1 0.025(3) 0.024(3) 0.042(4) 0.008(3) -0.001(3) 0.010(3)
C2 0.037(4) 0.033(3) 0.037(4) 0.008(3) 0.004(3) 0.009(3)
C3 0.050(5) 0.040(4) 0.033(4) 0.005(3) 0.004(3) 0.011(3)
C4 0.037(4) 0.035(4) 0.043(4) 0.005(3) -0.005(3) 0.008(3)
C5 0.032(4) 0.030(3) 0.040(4) 0.004(3) -0.003(3) 0.010(3)
C6 0.027(3) 0.019(3) 0.037(3) 0.005(2) 0.003(3) 0.006(2)
C7 0.028(4) 0.020(3) 0.039(4) 0.003(2) 0.000(3) 0.008(2)
C8 0.021(3) 0.018(3) 0.047(4) 0.004(2) 0.001(3) 0.006(2)
C9 0.015(3) 0.019(3) 0.042(4) 0.008(2) 0.003(2) 0.004(2)
C10 0.020(3) 0.025(3) 0.041(4) 0.006(3) 0.001(3) 0.006(2)
C11 0.025(3) 0.027(3) 0.037(4) 0.007(3) 0.003(3) 0.006(3)
C12 0.028(4) 0.025(3) 0.039(4) 0.004(3) 0.004(3) 0.004(3)
C13 0.026(4) 0.028(3) 0.042(4) 0.007(3) -0.004(3) 0.008(3)
C14 0.026(3) 0.028(3) 0.039(4) 0.003(3) -0.001(3) 0.011(3)
C15 0.040(4) 0.032(3) 0.041(4) 0.006(3) -0.005(3) 0.009(3)
C16 0.048(5) 0.039(4) 0.038(4) 0.004(3) -0.002(3) 0.012(3)
C17 0.046(5) 0.058(5) 0.043(4) 0.002(4) -0.003(4) 0.013(4)
C18 0.067(7) 0.087(7) 0.060(6) -0.010(5) -0.004(5) 0.034(6)
C19 0.179(11) 0.203(12) 0.072(7) -0.060(8) -0.050(7) 0.131(10)
C20 0.184(11) 0.229(12) 0.077(7) -0.063(7) -0.050(7) 0.131(9)
C21 0.197(12) 0.246(13) 0.085(8) -0.071(8) -0.055(8) 0.129(10)
C22 0.217(17) 0.293(19) 0.125(13) -0.066(13) -0.040(12) 0.131(15)
C23 0.028(4) 0.024(3) 0.036(4) 0.004(2) -0.002(3) 0.008(3)
C24 0.033(4) 0.033(3) 0.039(4) 0.008(3) 0.003(3) 0.005(3)
C25 0.045(5) 0.040(4) 0.035(4) 0.007(3) 0.002(3) 0.010(3)
C26 0.035(4) 0.039(4) 0.042(4) 0.005(3) -0.006(3) 0.010(3)
C27 0.031(4) 0.028(3) 0.037(4) 0.005(3) -0.004(3) 0.008(3)
C28 0.028(3) 0.020(3) 0.037(3) 0.005(2) 0.003(3) 0.008(2)
C29 0.025(3) 0.018(3) 0.040(4) 0.003(2) 0.000(3) 0.008(2)
C30 0.022(3) 0.019(3) 0.046(4) 0.005(3) 0.000(3) 0.006(2)
C31 0.014(3) 0.020(3) 0.041(4) 0.008(2) 0.002(2) 0.005(2)
C32 0.016(3) 0.021(3) 0.042(4) 0.002(2) -0.001(3) 0.003(2)
C33 0.026(3) 0.025(3) 0.037(4) 0.002(3) 0.002(3) 0.004(3)
C34 0.032(4) 0.024(3) 0.037(4) 0.003(3) 0.003(3) 0.003(3)
C35 0.030(4) 0.029(3) 0.035(4) 0.005(3) -0.003(3) 0.011(3)
C36 0.019(3) 0.029(3) 0.039(4) 0.005(3) 0.000(3) 0.008(3)
C37 0.035(4) 0.032(3) 0.040(4) 0.004(3) -0.002(3) 0.008(3)
C38 0.041(4) 0.032(3) 0.038(4) 0.002(3) -0.003(3) 0.012(3)
C39 0.050(5) 0.036(4) 0.041(4) 0.003(3) 0.000(3) 0.011(3)
C40 0.056(5) 0.041(4) 0.038(4) 0.006(3) 0.001(3) 0.012(4)
C41 0.055(5) 0.049(4) 0.039(4) 0.003(3) -0.001(4) 0.016(4)
C42 0.076(7) 0.054(5) 0.048(5) 0.009(4) -0.005(4) 0.014(5)
C43 0.112(9) 0.066(6) 0.046(5) 0.007(4) -0.021(5) 0.033(6)
C44 0.164(13) 0.085(8) 0.060(7) 0.002(6) -0.047(8) 0.041(8)
C45 0.015(3) 0.025(3) 0.045(4) 0.003(3) -0.003(3) 0.006(2)
C46 0.019(3) 0.028(3) 0.044(4) 0.009(3) 0.003(3) 0.002(2)
C47 0.031(4) 0.044(4) 0.040(4) 0.005(3) 0.001(3) 0.009(3)
C48 0.032(4) 0.036(4) 0.047(4) -0.001(3) -0.002(3) 0.009(3)
C49 0.029(4) 0.028(3) 0.043(4) -0.001(3) -0.002(3) 0.010(3)
C50 0.017(3) 0.023(3) 0.039(4) 0.005(2) 0.001(2) 0.003(2)
C51 0.019(3) 0.022(3) 0.042(4) 0.006(3) 0.000(3) 0.004(2)
C52 0.028(3) 0.016(3) 0.043(4) 0.007(2) -0.001(3) 0.005(2)
C53 0.023(3) 0.025(3) 0.040(4) 0.006(3) 0.003(3) 0.010(3)
C54 0.022(3) 0.025(3) 0.042(4) 0.001(3) -0.006(3) 0.007(2)
C55 0.023(3) 0.022(3) 0.040(4) 0.004(3) 0.001(3) 0.002(2)
C56 0.037(4) 0.023(3) 0.041(4) 0.007(3) -0.002(3) 0.009(3)
C57 0.030(4) 0.023(3) 0.044(4) 0.002(3) 0.003(3) 0.008(3)
C58 0.030(4) 0.025(3) 0.042(4) 0.000(3) 0.005(3) 0.006(3)
C59 0.034(4) 0.031(3) 0.042(4) 0.000(3) 0.004(3) 0.007(3)
C60 0.031(4) 0.033(3) 0.045(4) 0.000(3) 0.004(3) 0.009(3)
C61 0.049(5) 0.045(4) 0.051(5) -0.006(3) -0.001(4) 0.016(4)
C62 0.045(5) 0.043(4) 0.045(4) 0.002(3) 0.005(3) 0.011(3)
C63 0.053(5) 0.050(5) 0.043(4) -0.001(3) 0.002(4) 0.011(4)
C64 0.055(5) 0.059(5) 0.050(5) 0.005(4) -0.001(4) 0.020(4)
C65 0.090(8) 0.068(6) 0.052(5) -0.002(4) -0.018(5) 0.021(5)
C66 0.133(11) 0.082(8) 0.055(6) 0.007(5) -0.028(6) 0.033(7)
C67 0.018(3) 0.021(3) 0.047(4) 0.003(3) -0.001(3) 0.005(2)
C68 0.020(3) 0.030(3) 0.041(4) 0.007(3) 0.005(3) 0.001(3)
C69 0.033(4) 0.048(4) 0.033(4) 0.004(3) 0.002(3) 0.011(3)
C70 0.039(4) 0.036(4) 0.043(4) -0.001(3) -0.002(3) 0.008(3)
C71 0.030(4) 0.027(3) 0.049(4) 0.000(3) -0.001(3) 0.009(3)
C72 0.019(3) 0.027(3) 0.041(4) 0.006(3) -0.002(3) 0.004(2)
C73 0.017(3) 0.021(3) 0.043(4) 0.006(3) -0.003(3) 0.004(2)
C74 0.022(3) 0.016(3) 0.040(4) 0.006(2) 0.001(3) 0.004(2)
C75 0.022(3) 0.022(3) 0.041(4) 0.006(2) 0.003(3) 0.009(2)
C76 0.023(3) 0.024(3) 0.043(4) 0.004(3) -0.001(3) 0.008(2)
C77 0.024(3) 0.024(3) 0.041(4) 0.001(3) -0.001(3) 0.006(2)
C78 0.032(4) 0.025(3) 0.044(4) 0.004(3) 0.000(3) 0.009(3)
C79 0.030(4) 0.029(3) 0.046(4) 0.003(3) -0.001(3) 0.013(3)
C80 0.028(4) 0.022(3) 0.041(4) 0.002(3) 0.003(3) 0.005(3)
C81 0.034(4) 0.029(3) 0.048(4) 0.001(3) 0.000(3) 0.009(3)
C82 0.038(4) 0.038(4) 0.043(4) 0.000(3) -0.001(3) 0.014(3)
C83 0.051(5) 0.042(4) 0.045(4) -0.004(3) -0.001(4) 0.016(4)
C84 0.059(6) 0.054(5) 0.046(5) -0.002(4) -0.001(4) 0.021(4)
C85 0.065(6) 0.062(5) 0.049(5) -0.009(4) -0.006(4) 0.022(5)
C86 0.083(7) 0.078(7) 0.054(6) -0.004(5) -0.013(5) 0.022(6)
C87 0.085(8) 0.110(9) 0.055(6) -0.025(6) -0.020(5) 0.026(7)
C88 0.096(10) 0.145(12) 0.057(7) -0.010(7) -0.024(6) 0.016(8)

loop_
_atom_type_symbol
_atom_type_description
_atom_type_scat_dispersion_real
_atom_type_scat_dispersion_imag
_atom_type_scat_source
C C 0.0148 0.0070 'International Tables Vol C Tables 4.2.6.8 and 6.1.1.4'
H H 0.0000 0.0000 'International Tables Vol C Tables 4.2.6.8 and 6.1.1.4'
S S 0.2924 0.4247 'International Tables Vol C Tables 4.2.6.8 and 6.1.1.4'

loop_
_geom_angle_atom_site_label_1
_geom_angle_atom_site_label_2
_geom_angle_atom_site_label_3
_geom_angle
C8 S1 C1 90.8(3)
C7 S2 C10 90.3(3)
C12 S3 C16 91.8(3)
C30 S4 C23 90.8(3)
C29 S5 C32 90.4(3)
C38 S6 C34 91.8(3)
C52 S7 C45 91.2(3)
C51 S8 C54 91.0(3)
C60 S9 C56 92.4(3)
C74 S10 C67 91.2(3)
C73 S11 C76 91.0(3)
C78 S12 C82 91.9(3)
C2 C1 C6 121.3(6)
C2 C1 S1 126.1(5)
C6 C1 S1 112.6(5)
C3 C2 C1 118.8(7)
C3 C2 H2 120.6
C1 C2 H2 120.6
C2 C3 C4 121.0(7)
C2 C3 H3 119.5
C4 C3 H3 119.5
C5 C4 C3 121.0(7)
C5 C4 H4 119.5
C3 C4 H4 119.5
C4 C5 C6 119.3(7)
C4 C5 H5 120.4
C6 C5 H5 120.4
C5 C6 C1 118.6(6)
C5 C6 C7 131.2(6)
C1 C6 C7 110.2(6)
C8 C7 C6 114.0(6)
C8 C7 S2 113.0(5)
C6 C7 S2 133.0(5)
C7 C8 C9 113.8(6)
C7 C8 S1 112.4(5)
C9 C8 S1 133.8(5)
C14 C9 C10 119.6(6)
C14 C9 C8 130.1(6)
C10 C9 C8 110.2(5)
C11 C10 C9 122.8(6)
C11 C10 S2 124.5(5)
C9 C10 S2 112.7(5)
C10 C11 C12 115.9(6)
C10 C11 H11 122.0
C12 C11 H11 122.0
C11 C12 C13 123.0(6)
C11 C12 S3 126.4(5)
C13 C12 S3 110.6(5)
C14 C13 C12 119.7(6)
C14 C13 C15 128.9(7)
C12 C13 C15 111.4(6)
C13 C14 C9 119.0(6)
C13 C14 H14 120.5
C9 C14 H14 120.5
C16 C15 C13 114.4(7)
C16 C15 H15 122.8
C13 C15 H15 122.8
C15 C16 C17 126.9(8)
C15 C16 S3 111.7(6)
C17 C16 S3 121.3(6)
C16 C17 C18 115.5(7)
C16 C17 H17A 108.4
C18 C17 H17A 108.4
C16 C17 H17B 108.4
C18 C17 H17B 108.4
H17A C17 H17B 107.5
C19 C18 C17 116.7(9)
C19 C18 H18A 108.1
C17 C18 H18A 108.1
C19 C18 H18B 108.1
C17 C18 H18B 108.1
H18A C18 H18B 107.3
C20 C19 C18 122.3(12)
C20 C19 H19A 106.8
C18 C19 H19A 106.8
C20 C19 H19B 106.8
C18 C19 H19B 106.8
H19A C19 H19B 106.6
C19 C20 C21 109.1(13)
C19 C20 H20A 109.9
C21 C20 H20A 109.9
C19 C20 H20B 109.9
C21 C20 H20B 109.9
H20A C20 H20B 108.3
C22 C21 C20 117.7(16)
C22 C21 H21A 107.9
C20 C21 H21A 107.9
C22 C21 H21B 107.9
C20 C21 H21B 107.9
H21A C21 H21B 107.2
C21 C22 H22A 109.5
C21 C22 H22B 109.5
H22A C22 H22B 109.5
C21 C22 H22C 109.5
H22A C22 H22C 109.5
H22B C22 H22C 109.5
C24 C23 C28 121.0(6)
C24 C23 S4 126.2(5)
C28 C23 S4 112.8(5)
C25 C24 C23 118.9(7)
C25 C24 H24 120.6
C23 C24 H24 120.6
C24 C25 C26 120.3(7)
C24 C25 H25 119.8
C26 C25 H25 119.8
C27 C26 C25 121.9(7)
C27 C26 H26 119.0
C25 C26 H26 119.0
C26 C27 C28 119.0(7)
C26 C27 H27 120.5
C28 C27 H27 120.5
C27 C28 C23 118.8(6)
C27 C28 C29 131.5(6)
C23 C28 C29 109.6(6)
C30 C29 C28 113.9(6)
C30 C29 S5 113.6(5)
C28 C29 S5 132.5(5)
C29 C30 C31 113.5(6)
C29 C30 S4 112.9(5)
C31 C30 S4 133.6(5)
C36 C31 C32 119.0(6)
C36 C31 C30 131.0(6)
C32 C31 C30 109.9(5)
C33 C32 C31 123.0(6)
C33 C32 S5 124.3(5)
C31 C32 S5 112.6(5)
C32 C33 C34 116.1(6)
C32 C33 H33 121.9
C34 C33 H33 121.9
C33 C34 C35 122.7(6)
C33 C34 S6 126.1(5)
C35 C34 S6 111.1(5)
C36 C35 C34 119.8(6)
C36 C35 C37 129.3(7)
C34 C35 C37 110.8(6)
C35 C36 C31 119.3(6)
C35 C36 H36 120.3
C31 C36 H36 120.3
C38 C37 C35 114.0(7)
C38 C37 H37 123.0
C35 C37 H37 123.0
C37 C38 C39 127.3(7)
C37 C38 S6 112.2(6)
C39 C38 S6 120.5(6)
C38 C39 C40 115.4(6)
C38 C39 H39A 108.4
C40 C39 H39A 108.4
C38 C39 H39B 108.4
C40 C39 H39B 108.4
H39A C39 H39B 107.5
C41 C40 C39 112.5(6)
C41 C40 H40A 109.1
C39 C40 H40A 109.1
C41 C40 H40B 109.1
C39 C40 H40B 109.1
H40A C40 H40B 107.8
C42 C41 C40 114.3(7)
C42 C41 H41A 108.7
C40 C41 H41A 108.7
C42 C41 H41B 108.7
C40 C41 H41B 108.7
H41A C41 H41B 107.6
C41 C42 C43 115.3(7)
C41 C42 H42A 108.5
C43 C42 H42A 108.5
C41 C42 H42B 108.5
C43 C42 H42B 108.5
H42A C42 H42B 107.5
C44 C43 C42 114.4(9)
C44 C43 H43A 108.7
C42 C43 H43A 108.7
C44 C43 H43B 108.7
C42 C43 H43B 108.7
H43A C43 H43B 107.6
C43 C44 H44A 109.5
C43 C44 H44B 109.5
H44A C44 H44B 109.5
C43 C44 H44C 109.5
H44A C44 H44C 109.5
H44B C44 H44C 109.5
C46 C45 C50 121.1(6)
C46 C45 S7 126.4(5)
C50 C45 S7 112.5(5)
C47 C46 C45 119.2(6)
C47 C46 H46 120.4
C45 C46 H46 120.4
C46 C47 C48 120.4(7)
C46 C47 H47 119.8
C48 C47 H47 119.8
C49 C48 C47 120.9(7)
C49 C48 H48 119.6
C47 C48 H48 119.6
C48 C49 C50 119.7(6)
C48 C49 H49 120.2
C50 C49 H49 120.2
C49 C50 C51 131.3(6)
C49 C50 C45 118.7(6)
C51 C50 C45 110.0(5)
C52 C51 C50 114.2(6)
C52 C51 S8 112.8(5)
C50 C51 S8 133.0(5)
C51 C52 C53 113.8(5)
C51 C52 S7 112.1(5)
C53 C52 S7 134.0(5)
C58 C53 C52 131.2(6)
C58 C53 C54 119.1(6)
C52 C53 C54 109.6(6)
C55 C54 C53 122.2(6)
C55 C54 S8 124.9(5)
C53 C54 S8 112.8(5)
C56 C55 C54 116.7(6)
C56 C55 H55 121.7
C54 C55 H55 121.7
C55 C56 C57 123.4(6)
C55 C56 S9 126.4(5)
C57 C56 S9 110.2(5)
C58 C57 C56 118.3(6)
C58 C57 C59 130.0(6)
C56 C57 C59 111.7(6)
C53 C58 C57 120.2(6)
C53 C58 H58 119.9
C57 C58 H58 119.9
C60 C59 C57 113.5(6)
C60 C59 H59 123.2
C57 C59 H59 123.2
C59 C60 C61 127.3(7)
C59 C60 S9 112.2(5)
C61 C60 S9 120.4(6)
C60 C61 C62 113.7(6)
C60 C61 H61A 108.8
C62 C61 H61A 108.8
C60 C61 H61B 108.8
C62 C61 H61B 108.8
H61A C61 H61B 107.7
C63 C62 C61 113.6(6)
C63 C62 H62A 108.8
C61 C62 H62A 108.8
C63 C62 H62B 108.8
C61 C62 H62B 108.8
H62A C62 H62B 107.7
C62 C63 C64 114.1(7)
C62 C63 H63A 108.7
C64 C63 H63A 108.7
C62 C63 H63B 108.7
C64 C63 H63B 108.7
H63A C63 H63B 107.6
C65 C64 C63 114.3(7)
C65 C64 H64A 108.7
C63 C64 H64A 108.7
C65 C64 H64B 108.7
C63 C64 H64B 108.7
H64A C64 H64B 107.6
C64 C65 C66 114.1(8)
C64 C65 H65A 108.7
C66 C65 H65A 108.7
C64 C65 H65B 108.7
C66 C65 H65B 108.7
H65A C65 H65B 107.6
C65 C66 H66A 109.5
C65 C66 H66B 109.5
H66A C66 H66B 109.5
C65 C66 H66C 109.5
H66A C66 H66C 109.5
H66B C66 H66C 109.5
C68 C67 C72 121.2(6)
C68 C67 S10 126.6(5)
C72 C67 S10 112.2(5)
C67 C68 C69 118.7(6)
C67 C68 H68 120.7
C69 C68 H68 120.7
C68 C69 C70 121.0(7)
C68 C69 H69 119.5
C70 C69 H69 119.5
C71 C70 C69 121.1(7)
C71 C70 H70 119.4
C69 C70 H70 119.4
C70 C71 C72 119.7(6)
C70 C71 H71 120.1
C72 C71 H71 120.1
C71 C72 C73 131.8(6)
C71 C72 C67 118.3(6)
C73 C72 C67 109.8(6)
C74 C73 C72 114.1(6)
C74 C73 S11 112.7(5)
C72 C73 S11 133.2(5)
C73 C74 C75 114.0(5)
C73 C74 S10 112.7(5)
C75 C74 S10 133.3(5)
C80 C75 C74 130.8(6)
C80 C75 C76 119.0(6)
C74 C75 C76 110.1(5)
C77 C76 C75 122.6(6)
C77 C76 S11 125.2(5)
C75 C76 S11 112.2(5)
C78 C77 C76 115.9(6)
C78 C77 H77 122.1
C76 C77 H77 122.1
C77 C78 C79 123.6(6)
C77 C78 S12 126.4(5)
C79 C78 S12 110.1(5)
C80 C79 C78 119.2(6)
C80 C79 C81 128.5(6)
C78 C79 C81 112.2(6)
C79 C80 C75 119.7(6)
C79 C80 H80 120.2
C75 C80 H80 120.2
C82 C81 C79 113.5(7)
C82 C81 H81 123.3
C79 C81 H81 123.3
C81 C82 C83 126.3(7)
C81 C82 S12 112.3(5)
C83 C82 S12 121.4(6)
C82 C83 C84 117.3(6)
C82 C83 H83A 108.0
C84 C83 H83A 108.0
C82 C83 H83B 108.0
C84 C83 H83B 108.0
H83A C83 H83B 107.2
C85 C84 C83 113.9(7)
C85 C84 H84A 108.8
C83 C84 H84A 108.8
C85 C84 H84B 108.8
C83 C84 H84B 108.8
H84A C84 H84B 107.7
C84 C85 C86 115.9(8)
C84 C85 H85A 108.3
C86 C85 H85A 108.3
C84 C85 H85B 108.3
C86 C85 H85B 108.3
H85A C85 H85B 107.4
C87 C86 C85 115.0(9)
C87 C86 H86A 108.5
C85 C86 H86A 108.5
C87 C86 H86B 108.5
C85 C86 H86B 108.5
H86A C86 H86B 107.5
C86 C87 C88 113.3(10)
C86 C87 H87A 108.9
C88 C87 H87A 108.9
C86 C87 H87B 108.9
C88 C87 H87B 108.9
H87A C87 H87B 107.7
C87 C88 H88A 109.5
C87 C88 H88B 109.5
H88A C88 H88B 109.5
C87 C88 H88C 109.5
H88A C88 H88C 109.5
H88B C88 H88C 109.5

loop_
_geom_bond_atom_site_label_1
_geom_bond_atom_site_label_2
_geom_bond_distance
S1 C8 1.731(7)
S1 C1 1.746(7)
S2 C7 1.732(7)
S2 C10 1.750(7)
S3 C12 1.746(7)
S3 C16 1.757(8)
S4 C30 1.722(7)
S4 C23 1.743(7)
S5 C29 1.726(7)
S5 C32 1.753(6)
S6 C38 1.745(8)
S6 C34 1.746(7)
S7 C52 1.726(6)
S7 C45 1.745(7)
S8 C51 1.730(6)
S8 C54 1.745(7)
S9 C60 1.737(7)
S9 C56 1.748(7)
S10 C74 1.724(6)
S10 C67 1.742(7)
S11 C73 1.733(6)
S11 C76 1.750(7)
S12 C78 1.751(7)
S12 C82 1.758(8)
C1 C2 1.396(10)
C1 C6 1.409(9)
C2 C3 1.375(10)
C2 H2 0.9500
C3 C4 1.390(11)
C3 H3 0.9500
C4 C5 1.386(10)
C4 H4 0.9500
C5 C6 1.410(9)
C5 H5 0.9500
C6 C7 1.432(9)
C7 C8 1.372(9)
C8 C9 1.427(9)
C9 C14 1.411(9)
C9 C10 1.413(9)
C10 C11 1.392(9)
C11 C12 1.403(9)
C11 H11 0.9500
C12 C13 1.414(10)
C13 C14 1.387(10)
C13 C15 1.447(9)
C14 H14 0.9500
C15 C16 1.339(11)
C15 H15 0.9500
C16 C17 1.498(10)
C17 C18 1.499(12)
C17 H17A 0.9900
C17 H17B 0.9900
C18 C19 1.491(15)
C18 H18A 0.9900
C18 H18B 0.9900
C19 C20 1.451(14)
C19 H19A 0.9900
C19 H19B 0.9900
C20 C21 1.530(15)
C20 H20A 0.9900
C20 H20B 0.9900
C21 C22 1.397(15)
C21 H21A 0.9900
C21 H21B 0.9900
C22 H22A 0.9800
C22 H22B 0.9800
C22 H22C 0.9800
C23 C24 1.399(10)
C23 C28 1.419(9)
C24 C25 1.382(10)
C24 H24 0.9500
C25 C26 1.392(11)
C25 H25 0.9500
C26 C27 1.378(10)
C26 H26 0.9500
C27 C28 1.408(9)
C27 H27 0.9500
C28 C29 1.431(9)
C29 C30 1.376(9)
C30 C31 1.432(9)
C31 C36 1.407(9)
C31 C32 1.426(9)
C32 C33 1.386(9)
C33 C34 1.399(9)
C33 H33 0.9500
C34 C35 1.419(10)
C35 C36 1.386(9)
C35 C37 1.452(9)
C36 H36 0.9500
C37 C38 1.349(10)
C37 H37 0.9500
C38 C39 1.504(10)
C39 C40 1.530(10)
C39 H39A 0.9900
C39 H39B 0.9900
C40 C41 1.514(10)
C40 H40A 0.9900
C40 H40B 0.9900
C41 C42 1.509(11)
C41 H41A 0.9900
C41 H41B 0.9900
C42 C43 1.525(12)
C42 H42A 0.9900
C42 H42B 0.9900
C43 C44 1.510(13)
C43 H43A 0.9900
C43 H43B 0.9900
C44 H44A 0.9800
C44 H44B 0.9800
C44 H44C 0.9800
C45 C46 1.386(9)
C45 C50 1.428(9)
C46 C47 1.379(10)
C46 H46 0.9500
C47 C48 1.408(10)
C47 H47 0.9500
C48 C49 1.382(10)
C48 H48 0.9500
C49 C50 1.399(9)
C49 H49 0.9500
C50 C51 1.418(9)
C51 C52 1.394(9)
C52 C53 1.431(9)
C53 C58 1.394(9)
C53 C54 1.437(9)
C54 C55 1.387(9)
C55 C56 1.385(9)
C55 H55 0.9500
C56 C57 1.432(9)
C57 C58 1.395(9)
C57 C59 1.439(10)
C58 H58 0.9500
C59 C60 1.366(10)
C59 H59 0.9500
C60 C61 1.507(10)
C61 C62 1.530(11)
C61 H61A 0.9900
C61 H61B 0.9900
C62 C63 1.514(11)
C62 H62A 0.9900
C62 H62B 0.9900
C63 C64 1.537(11)
C63 H63A 0.9900
C63 H63B 0.9900
C64 C65 1.502(12)
C64 H64A 0.9900
C64 H64B 0.9900
C65 C66 1.521(13)
C65 H65A 0.9900
C65 H65B 0.9900
C66 H66A 0.9800
C66 H66B 0.9800
C66 H66C 0.9800
C67 C68 1.384(9)
C67 C72 1.440(9)
C68 C69 1.390(10)
C68 H68 0.9500
C69 C70 1.398(10)
C69 H69 0.9500
C70 C71 1.375(10)
C70 H70 0.9500
C71 C72 1.408(9)
C71 H71 0.9500
C72 C73 1.420(9)
C73 C74 1.385(9)
C74 C75 1.424(9)
C75 C80 1.407(9)
C75 C76 1.436(9)
C76 C77 1.395(9)
C77 C78 1.390(9)
C77 H77 0.9500
C78 C79 1.426(9)
C79 C80 1.384(9)
C79 C81 1.442(10)
C80 H80 0.9500
C81 C82 1.349(10)
C81 H81 0.9500
C82 C83 1.488(10)
C83 C84 1.502(11)
C83 H83A 0.9900
C83 H83B 0.9900
C84 C85 1.496(11)
C84 H84A 0.9900
C84 H84B 0.9900
C85 C86 1.517(12)
C85 H85A 0.9900
C85 H85B 0.9900
C86 C87 1.510(13)
C86 H86A 0.9900
C86 H86B 0.9900
C87 C88 1.523(16)
C87 H87A 0.9900
C87 H87B 0.9900
C88 H88A 0.9800
C88 H88B 0.9800
C88 H88C 0.9800
